data_1566384
loop_
_publ_author_name
'Birchall, Lee'
'Truccolo, Giada'
'Jackson, Lewis'
'Shepherd, Helena Jane'

_publ_section_title
;
 Co-crystallisation as a Modular Approach to the Discovery of
 Spin-Crossover Materials
;
_journal_name_full 'Chemical Science'
_journal_paper_doi 10.1039/D1SC04956A
_journal_year 2022
_chemical_formula_moiety 'C22 H18 Fe N10, 2(B F4), 2(C10 H8 N2)'
_chemical_formula_sum 'C42 H34 B2 F8 Fe N14'
_chemical_formula_weight 964.30
_space_group_crystal_system monoclinic
_space_group_IT_number 14
_space_group_name_Hall '-P 2yn'
_space_group_name_H-M_alt 'P 1 21/n 1'
_atom_sites_solution_hydrogens geom
_audit_creation_date 2021-08-10
_audit_creation_method
;
Olex2 1.3
(compiled 2020.11.12 svn.r5f609507 for OlexSys, GUI svn.r6272)
;
_audit_update_record
;
2021-08-11 deposited with the CCDC.	2022-02-17 downloaded from the CCDC.
;
_cell_angle_alpha 90
_cell_angle_beta 95.792(4)
_cell_angle_gamma 90
_cell_formula_units_Z 4
_cell_length_a 10.2889(5)
_cell_length_b 18.9461(11)
_cell_length_c 22.8834(9)
_cell_measurement_reflns_used 6291
_cell_measurement_temperature 349.98(18)
_cell_measurement_theta_max 71.5480
_cell_measurement_theta_min 4.5270
_cell_volume 4438.0(4)
_computing_cell_refinement 'CrysAlisPro 1.171.40.67a (Rigaku OD, 2019)'
_computing_data_collection 'CrysAlisPro 1.171.40.67a (Rigaku OD, 2019)'
_computing_data_reduction 'CrysAlisPro 1.171.40.67a (Rigaku OD, 2019)'
_computing_molecular_graphics 'Olex2 1.3 (Dolomanov et al., 2009)'
_computing_publication_material 'Olex2 1.3 (Dolomanov et al., 2009)'
_computing_structure_refinement 'SHELXL 2013/4 (Sheldrick, 2015)'
_diffrn_ambient_environment air
_diffrn_ambient_temperature 349.98(18)
_diffrn_detector 'CCD plate'
_diffrn_detector_area_resol_mean 5.2887
_diffrn_detector_type AtlasS2
_diffrn_measured_fraction_theta_full 1.000
_diffrn_measured_fraction_theta_max 0.987
_diffrn_measurement_details
;
List of Runs (angles in degrees, time in seconds):

  # Type    Start    End  Width  t~exp~   \w     \q     \k     \f   Frames
#--------------------------------------------------------------------------
  1  \w    -92.00 -50.00   1.00    2.00    --  -42.28 125.00  30.00   42
  2  \w    -63.00  29.00   1.00    2.00    --  -42.28  57.00 -30.00   92
  3  \w   -110.00 -16.00   1.00    2.00    --  -42.28 -57.00-180.00   94
  4  \w    -67.00  32.00   1.00    2.00    --  -42.28  38.00 120.00   99
  5  \w     24.00  50.00   1.00    2.00    --   42.28 -99.00 120.00   26
  6  \w     76.00 170.00   1.00   12.00    --  103.72  30.00 120.00   94
  7  \w     54.00 119.00   1.00   12.00    --  103.72  15.00-120.00   65
  8  \w     75.00 102.00   1.00   12.00    --  103.72  61.00-180.00   27
  9  \w     78.00 118.00   1.00   12.00    --  103.72-125.00 -30.00   40
 10  \w     34.00  84.00   1.00   12.00    --  103.72 -61.00  90.00   50
 11  \w     28.00 123.00   1.00   12.00    --  103.72 -30.00 -60.00   95
 12  \w     39.00 135.00   1.00   12.00    --  103.72 -77.00-180.00   96
 13  \w    126.00 166.00   1.00   12.00    --  103.72  15.00-120.00   40
 14  \w     90.00 116.00   1.00   12.00    --  103.72-125.00 120.00   26
 15  \w     28.00 134.00   1.00   12.00    --  103.72 -77.00 -30.00  106
 16  \w     27.00 125.00   1.00   12.00    --  103.72 -30.00-180.00   98
 17  \w     34.00 117.00   1.00   12.00    --  103.72-125.00-180.00   83
;
_diffrn_measurement_device 'four-circle diffractometer'
_diffrn_measurement_device_type 'SuperNova, Dual, Cu at home/near, AtlasS2'
_diffrn_measurement_method '\w scans'
_diffrn_orient_matrix_type 'CrysAlisPro convention (1999,Acta A55,543-557)'
_diffrn_orient_matrix_UB_11 0.0798523000
_diffrn_orient_matrix_UB_12 -0.0646432000
_diffrn_orient_matrix_UB_13 0.0234065000
_diffrn_orient_matrix_UB_21 -0.1275305000
_diffrn_orient_matrix_UB_22 -0.0412809000
_diffrn_orient_matrix_UB_23 0.0049550000
_diffrn_orient_matrix_UB_31 0.0032798000
_diffrn_orient_matrix_UB_32 -0.0270891000
_diffrn_orient_matrix_UB_33 -0.0632700000
_diffrn_radiation_monochromator mirror
_diffrn_radiation_probe x-ray
_diffrn_radiation_type 'Cu K\a'
_diffrn_radiation_wavelength 1.54184
_diffrn_reflns_av_R_equivalents 0.0645
_diffrn_reflns_av_unetI/netI 0.0460
_diffrn_reflns_Laue_measured_fraction_full 1.000
_diffrn_reflns_Laue_measured_fraction_max 0.987
_diffrn_reflns_limit_h_max 12
_diffrn_reflns_limit_h_min -12
_diffrn_reflns_limit_k_max 21
_diffrn_reflns_limit_k_min -23
_diffrn_reflns_limit_l_max 24
_diffrn_reflns_limit_l_min -27
_diffrn_reflns_number 32038
_diffrn_reflns_point_group_measured_fraction_full 1.000
_diffrn_reflns_point_group_measured_fraction_max 0.987
_diffrn_reflns_theta_full 67.684
_diffrn_reflns_theta_max 72.107
_diffrn_reflns_theta_min 3.883
_diffrn_source 'micro-focus sealed X-ray tube'
_diffrn_source_type 'SuperNova (Cu) X-ray Source'
_exptl_absorpt_coefficient_mu 3.451
_exptl_absorpt_correction_T_max 1.000
_exptl_absorpt_correction_T_min 0.247
_exptl_absorpt_correction_type gaussian
_exptl_absorpt_process_details
;
CrysAlisPro 1.171.40.67a (Rigaku Oxford Diffraction, 2019)
Numerical absorption correction based on gaussian integration over
			a multifaceted crystal model
Empirical absorption correction using spherical harmonics,
 implemented in SCALE3 ABSPACK scaling algorithm.
;
_exptl_crystal_colour red
_exptl_crystal_colour_primary red
_exptl_crystal_density_diffrn 1.443
_exptl_crystal_description block
_exptl_crystal_F_000 1968
_exptl_crystal_size_max 0.378
_exptl_crystal_size_mid 0.315
_exptl_crystal_size_min 0.259
_refine_diff_density_max 2.725
_refine_diff_density_min -0.352
_refine_diff_density_rms 0.121
_refine_ls_extinction_method none
_refine_ls_goodness_of_fit_ref 1.204
_refine_ls_hydrogen_treatment constr
_refine_ls_matrix_type full
_refine_ls_number_parameters 604
_refine_ls_number_reflns 8629
_refine_ls_number_restraints 0
_refine_ls_restrained_S_all 1.204
_refine_ls_R_factor_all 0.1379
_refine_ls_R_factor_gt 0.1138
_refine_ls_shift/su_max 0.000
_refine_ls_shift/su_mean 0.000
_refine_ls_structure_factor_coef Fsqd
_refine_ls_weighting_details 'w=1/[\s^2^(Fo^2^)+(0.2000P)^2^] where P=(Fo^2^+2Fc^2^)/3'
_refine_ls_weighting_scheme calc
_refine_ls_wR_factor_gt 0.3034
_refine_ls_wR_factor_ref 0.3377
_reflns_Friedel_coverage 0.000
_reflns_number_gt 5792
_reflns_number_total 8629
_reflns_threshold_expression 'I > 2\s(I)'
_cod_data_source_file d1sc04956a1.cif
_cod_data_source_block ltb-106-002b_350_redmp_ref2
_cod_database_code 1566384
_shelxl_version_number 2013-4
_chemical_oxdiff_formula 'Fe C42 H34 B2 F8 N14'
_shelx_space_group_comment
;
The symmetry employed for this shelxl refinement is uniquely defined
by the following loop, which should always be used as a source of
symmetry information in preference to the above space-group names.
They are only intended as comments.
;
_reflns_odcompleteness_completeness 99.96
_reflns_odcompleteness_iscentric 1
_reflns_odcompleteness_theta 66.97
_olex2_refinement_description
;
1. Fixed Uiso
 At 1.2 times of:
  All C(H) groups, All N(H) groups
2.a Aromatic/amide H refined with riding coordinates:
 N5(H5), N6(H6), N1(H1), N10(H10), C7(H7), C16(H16), C5(H5a), C18(H18),
 C10(H10a), C6(H6a), C17(H17), C25(H25), C11(H11), C26(H26), C13(H13), C12(H12),
  C2(H2), C36(H36), C40(H40), C42(H42), C30(H30), C29(H29), C35(H35), C32(H32),
 C23(H23), C24(H24), C31(H31), C1(H1a), C21(H21), C33(H33), C34(H34), C22(H22),
 C41(H41), C39(H39)
;
_olex2_submission_special_instructions 'No special instructions were received'
_oxdiff_exptl_absorpt_empirical_details
;
Empirical correction (ABSPACK) includes:
- Absorption correction using spherical harmonics
- Frame scaling
;
_oxdiff_exptl_absorpt_empirical_full_max 1.417
_oxdiff_exptl_absorpt_empirical_full_min 0.749

loop_
_space_group_symop_operation_xyz
'x, y, z'
'-x+1/2, y+1/2, -z+1/2'
'-x, -y, -z'
'x-1/2, -y-1/2, z-1/2'

loop_
_atom_site_label
_atom_site_type_symbol
_atom_site_fract_x
_atom_site_fract_y
_atom_site_fract_z
_atom_site_U_iso_or_equiv
_atom_site_adp_type
_atom_site_occupancy
_atom_site_site_symmetry_order
_atom_site_calc_flag
_atom_site_refinement_flags_posn
_atom_site_refinement_flags_adp
_atom_site_refinement_flags_occupancy
_atom_site_disorder_assembly
_atom_site_disorder_group
Fe1 Fe 0.26682(6) 0.72107(4) 0.66673(3) 0.0601(3) Uani 1 1 d . . . . .
F6 F 0.2018(4) 0.5631(2) 0.38118(18) 0.1037(12) Uani 1 1 d . . . . .
F5 F 0.2487(6) 0.5511(3) 0.2879(2) 0.1246(16) Uani 1 1 d . . . . .
N4 N 0.1455(4) 0.6437(3) 0.62729(19) 0.0714(10) Uani 1 1 d . . . . .
N8 N 0.2101(4) 0.7182(2) 0.74833(17) 0.0644(9) Uani 1 1 d . . . . .
N3 N 0.3249(4) 0.7145(2) 0.58556(16) 0.0615(9) Uani 1 1 d . . . . .
F8 F 0.2479(5) 0.6568(3) 0.3290(2) 0.1287(19) Uani 1 1 d . . . . .
N7 N 0.3929(4) 0.6463(3) 0.7092(2) 0.0738(11) Uani 1 1 d . . . . .
N9 N 0.1192(5) 0.7966(3) 0.66274(19) 0.0771(11) Uani 1 1 d . . . . .
N2 N 0.4117(5) 0.7967(3) 0.6677(2) 0.0775(12) Uani 1 1 d . . . . .
N5 N 0.0504(5) 0.5993(3) 0.6411(3) 0.0858(13) Uani 1 1 d . . . . .
H5 H 0.0184 0.5987 0.6744 0.103 Uiso 1 1 calc R U . . .
F7 F 0.4025(4) 0.5801(4) 0.3577(3) 0.1396(19) Uani 1 1 d . . . . .
C9 C 0.1677(5) 0.6263(3) 0.5718(2) 0.0656(11) Uani 1 1 d . . . . .
C15 C 0.2672(5) 0.6732(3) 0.7883(2) 0.0701(12) Uani 1 1 d . . . . .
N6 N 0.4881(5) 0.6016(3) 0.6966(3) 0.0929(15) Uani 1 1 d . . . . .
H6 H 0.5221 0.6007 0.6638 0.111 Uiso 1 1 calc R U . . .
C4 C 0.4204(5) 0.7572(3) 0.5701(2) 0.0665(11) Uani 1 1 d . . . . .
N1 N 0.4747(6) 0.8419(4) 0.7059(2) 0.0994(18) Uani 1 1 d . . . . .
H1 H 0.4551 0.8493 0.7410 0.119 Uiso 1 1 calc R U . . .
C8 C 0.2670(5) 0.6677(3) 0.5469(2) 0.0662(11) Uani 1 1 d . . . . .
F3 F 0.7802(9) 0.9400(3) 0.5442(2) 0.170(3) Uani 1 1 d . . . . .
N10 N 0.0581(6) 0.8417(4) 0.6244(3) 0.1021(17) Uani 1 1 d . . . . .
H10 H 0.0760 0.8467 0.5887 0.122 Uiso 1 1 calc R U . . .
C3 C 0.4717(5) 0.8022(3) 0.6182(2) 0.0741(12) Uani 1 1 d . . . . .
C20 C 0.0634(5) 0.8053(3) 0.7129(2) 0.0770(13) Uani 1 1 d . . . . .
C14 C 0.3680(5) 0.6308(3) 0.7643(2) 0.0729(12) Uani 1 1 d . . . . .
C19 C 0.1141(5) 0.7615(3) 0.7622(2) 0.0670(11) Uani 1 1 d . . . . .
C7 C 0.3052(6) 0.6613(3) 0.4909(2) 0.0806(15) Uani 1 1 d . . . . .
H7 H 0.2673 0.6279 0.4647 0.097 Uiso 1 1 calc R U . . .
F4 F 0.8223(7) 0.9360(3) 0.4507(3) 0.162(2) Uani 1 1 d . . . . .
N12 N 0.6346(7) 0.6119(4) 0.5942(3) 0.116(2) Uani 1 1 d . . . . .
C16 C 0.2307(6) 0.6703(4) 0.8449(3) 0.0876(17) Uani 1 1 d . . . . .
H16 H 0.2703 0.6388 0.8724 0.105 Uiso 1 1 calc R U . . .
C5 C 0.4604(6) 0.7546(3) 0.5142(2) 0.0769(13) Uani 1 1 d . . . . .
H5A H 0.5253 0.7847 0.5035 0.092 Uiso 1 1 calc R U . . .
N13 N 0.1458(7) 0.8590(4) 0.5132(3) 0.1053(18) Uani 1 1 d . . . . .
C27 C 0.7879(6) 0.6187(4) 0.4280(3) 0.0852(16) Uani 1 1 d . . . . .
C18 C 0.0749(6) 0.7612(4) 0.8184(2) 0.0809(15) Uani 1 1 d . . . . .
H18 H 0.0094 0.7915 0.8283 0.097 Uiso 1 1 calc R U . . .
C10 C 0.0852(6) 0.5720(3) 0.5515(3) 0.0879(16) Uani 1 1 d . . . . .
H10A H 0.0809 0.5506 0.5148 0.106 Uiso 1 1 calc R U . . .
C28 C 0.7373(6) 0.6160(4) 0.4862(3) 0.0859(16) Uani 1 1 d . . . . .
F1 F 0.7724(9) 0.8388(3) 0.4951(4) 0.182(3) Uani 1 1 d . . . . .
N11 N 0.8801(7) 0.6291(4) 0.3174(3) 0.118(2) Uani 1 1 d . . . . .
N14 N 0.4247(9) 0.8893(5) 0.2457(4) 0.137(3) Uani 1 1 d . . . . .
C37 C 0.2524(6) 0.8745(4) 0.4071(3) 0.0900(17) Uani 1 1 d . . . . .
C6 C 0.4020(7) 0.7066(4) 0.4747(2) 0.0863(17) Uani 1 1 d . . . . .
H6A H 0.4275 0.7044 0.4369 0.104 Uiso 1 1 calc R U . . .
C17 C 0.1339(7) 0.7156(4) 0.8592(2) 0.0889(18) Uani 1 1 d . . . . .
H17 H 0.1085 0.7152 0.8971 0.107 Uiso 1 1 calc R U . . .
C25 C 0.9016(7) 0.6562(5) 0.4192(4) 0.103(2) Uani 1 1 d . . . . .
H25 H 0.9493 0.6789 0.4504 0.124 Uiso 1 1 calc R U . . .
C11 C 0.0121(6) 0.5560(4) 0.5957(4) 0.098(2) Uani 1 1 d . . . . .
H11 H -0.0525 0.5216 0.5950 0.118 Uiso 1 1 calc R U . . .
B2 B 0.2743(7) 0.5880(4) 0.3379(3) 0.0763(16) Uani 1 1 d . . . . .
C38 C 0.3104(7) 0.8810(4) 0.3497(3) 0.0947(19) Uani 1 1 d . . . . .
C26 C 0.7258(7) 0.5855(5) 0.3797(3) 0.103(2) Uani 1 1 d . . . . .
H26 H 0.6511 0.5589 0.3832 0.124 Uiso 1 1 calc R U . . .
C13 C 0.4466(7) 0.5748(4) 0.7855(3) 0.0970(18) Uani 1 1 d . . . . .
H13 H 0.4471 0.5527 0.8218 0.116 Uiso 1 1 calc R U . . .
C12 C 0.5224(7) 0.5591(4) 0.7419(4) 0.107(2) Uani 1 1 d . . . . .
H12 H 0.5870 0.5247 0.7435 0.129 Uiso 1 1 calc R U . . .
C2 C 0.5734(7) 0.8513(4) 0.6261(4) 0.103(2) Uani 1 1 d . . . . .
H2 H 0.6294 0.8654 0.5988 0.124 Uiso 1 1 calc R U . . .
C36 C 0.1355(8) 0.8392(5) 0.4107(4) 0.112(2) Uani 1 1 d . . . . .
H36 H 0.0890 0.8211 0.3771 0.135 Uiso 1 1 calc R U . . .
C40 C 0.2777(8) 0.8339(5) 0.3050(4) 0.113(2) Uani 1 1 d . . . . .
H40 H 0.2162 0.7986 0.3086 0.135 Uiso 1 1 calc R U . . .
C42 C 0.3398(10) 0.8411(6) 0.2543(4) 0.121(3) Uani 1 1 d . . . . .
H42 H 0.3188 0.8087 0.2243 0.145 Uiso 1 1 calc R U . . .
F2 F 0.6274(7) 0.9154(6) 0.4752(4) 0.210(4) Uani 1 1 d . . . . .
C30 C 0.6671(7) 0.5587(4) 0.5028(3) 0.100(2) Uani 1 1 d . . . . .
H30 H 0.6526 0.5199 0.4780 0.120 Uiso 1 1 calc R U . . .
C29 C 0.7608(7) 0.6693(4) 0.5269(4) 0.105(2) Uani 1 1 d . . . . .
H29 H 0.8126 0.7075 0.5187 0.126 Uiso 1 1 calc R U . . .
C35 C 0.3082(8) 0.9065(4) 0.4566(4) 0.107(2) Uani 1 1 d . . . . .
H35 H 0.3826 0.9342 0.4557 0.128 Uiso 1 1 calc R U . . .
C32 C 0.6191(8) 0.5598(5) 0.5566(4) 0.110(2) Uani 1 1 d . . . . .
H32 H 0.5720 0.5207 0.5671 0.133 Uiso 1 1 calc R U . . .
C23 C 0.9413(8) 0.6591(5) 0.3641(4) 0.116(3) Uani 1 1 d . . . . .
H23 H 1.0172 0.6841 0.3592 0.139 Uiso 1 1 calc R U . . .
C24 C 0.7748(9) 0.5918(6) 0.3255(4) 0.118(3) Uani 1 1 d . . . . .
H24 H 0.7315 0.5686 0.2934 0.141 Uiso 1 1 calc R U . . .
C31 C 0.7072(9) 0.6658(5) 0.5800(4) 0.121(3) Uani 1 1 d . . . . .
H31 H 0.7228 0.7027 0.6067 0.145 Uiso 1 1 calc R U . . .
C1 C 0.5722(9) 0.8737(5) 0.6816(4) 0.118(3) Uani 1 1 d . . . . .
H1A H 0.6300 0.9062 0.7004 0.142 Uiso 1 1 calc R U . . .
C21 C -0.0338(8) 0.8558(5) 0.7054(4) 0.110(2) Uani 1 1 d . . . . .
H21 H -0.0875 0.8715 0.7330 0.133 Uiso 1 1 calc R U . . .
C33 C 0.2513(10) 0.8967(5) 0.5086(4) 0.115(2) Uani 1 1 d . . . . .
H33 H 0.2906 0.9183 0.5424 0.138 Uiso 1 1 calc R U . . .
C34 C 0.0890(10) 0.8315(6) 0.4648(4) 0.127(3) Uani 1 1 d . . . . .
H34 H 0.0132 0.8053 0.4670 0.152 Uiso 1 1 calc R U . . .
C22 C -0.0332(9) 0.8775(5) 0.6481(4) 0.122(3) Uani 1 1 d . . . . .
H22 H -0.0878 0.9114 0.6294 0.147 Uiso 1 1 calc R U . . .
C41 C 0.4532(12) 0.9355(6) 0.2886(5) 0.152(4) Uani 1 1 d . . . . .
H41 H 0.5117 0.9716 0.2831 0.182 Uiso 1 1 calc R U . . .
B1 B 0.7505(9) 0.9088(5) 0.4916(4) 0.099(2) Uani 1 1 d . . . . .
C39 C 0.3991(11) 0.9317(5) 0.3413(5) 0.135(3) Uani 1 1 d . . . . .
H39 H 0.4236 0.9640 0.3710 0.162 Uiso 1 1 calc R U . . .

loop_
_atom_site_aniso_label
_atom_site_aniso_U_11
_atom_site_aniso_U_22
_atom_site_aniso_U_33
_atom_site_aniso_U_23
_atom_site_aniso_U_13
_atom_site_aniso_U_12
Fe1 0.0574(4) 0.0824(5) 0.0441(4) -0.0102(3) 0.0228(3) -0.0046(3)
F6 0.097(3) 0.125(3) 0.093(2) 0.007(2) 0.031(2) -0.030(2)
F5 0.136(4) 0.150(4) 0.085(2) -0.029(2) -0.002(2) 0.026(3)
N4 0.063(2) 0.084(3) 0.072(2) -0.004(2) 0.0287(18) -0.0104(19)
N8 0.058(2) 0.087(3) 0.0501(19) -0.0114(17) 0.0167(15) -0.0035(18)
N3 0.060(2) 0.076(2) 0.0499(18) -0.0097(16) 0.0165(15) -0.0059(16)
F8 0.137(4) 0.087(3) 0.171(5) 0.015(2) 0.059(4) 0.005(2)
N7 0.066(2) 0.086(3) 0.073(2) -0.008(2) 0.0305(19) 0.004(2)
N9 0.071(3) 0.101(3) 0.060(2) 0.007(2) 0.0143(19) 0.000(2)
N2 0.074(3) 0.098(3) 0.061(2) -0.024(2) 0.0155(19) -0.001(2)
N5 0.067(2) 0.093(3) 0.103(3) 0.001(3) 0.034(2) -0.016(2)
F7 0.074(2) 0.198(5) 0.146(4) 0.030(4) 0.004(2) -0.017(3)
C9 0.058(2) 0.077(3) 0.063(2) -0.010(2) 0.0116(19) -0.001(2)
C15 0.066(3) 0.095(4) 0.051(2) -0.005(2) 0.0157(19) 0.002(2)
N6 0.075(3) 0.096(3) 0.115(4) -0.019(3) 0.048(3) 0.003(3)
C4 0.066(3) 0.077(3) 0.060(2) -0.003(2) 0.020(2) -0.007(2)
N1 0.091(3) 0.130(5) 0.074(3) -0.047(3) -0.002(3) 0.003(3)
C8 0.066(3) 0.081(3) 0.053(2) -0.010(2) 0.0136(19) -0.004(2)
F3 0.254(8) 0.151(5) 0.096(3) -0.007(3) -0.016(4) -0.007(5)
N10 0.097(4) 0.130(5) 0.077(3) 0.025(3) 0.001(3) -0.004(3)
C3 0.071(3) 0.083(3) 0.069(3) -0.009(2) 0.011(2) -0.008(2)
C20 0.070(3) 0.100(4) 0.063(3) -0.009(3) 0.015(2) 0.004(3)
C14 0.071(3) 0.084(3) 0.066(3) -0.004(2) 0.016(2) -0.003(2)
C19 0.058(2) 0.090(3) 0.055(2) -0.010(2) 0.0174(18) 0.001(2)
C7 0.090(4) 0.105(4) 0.049(2) -0.016(2) 0.017(2) -0.010(3)
F4 0.195(6) 0.151(5) 0.151(5) -0.009(4) 0.067(4) -0.059(4)
N12 0.105(4) 0.134(6) 0.116(5) 0.024(4) 0.051(4) 0.034(4)
C16 0.087(4) 0.120(5) 0.058(3) -0.004(3) 0.020(2) 0.007(3)
C5 0.077(3) 0.101(4) 0.057(3) 0.002(3) 0.023(2) -0.005(3)
N13 0.103(4) 0.120(5) 0.095(4) 0.026(3) 0.026(3) 0.015(4)
C27 0.067(3) 0.101(4) 0.090(4) 0.029(3) 0.021(3) 0.014(3)
C18 0.080(3) 0.106(4) 0.061(3) -0.019(3) 0.026(2) 0.005(3)
C10 0.070(3) 0.093(4) 0.100(4) -0.023(3) 0.005(3) -0.011(3)
C28 0.069(3) 0.095(4) 0.097(4) 0.019(3) 0.026(3) 0.020(3)
F1 0.224(8) 0.106(4) 0.231(8) 0.019(4) 0.091(6) -0.022(4)
N11 0.091(4) 0.167(7) 0.100(4) 0.050(4) 0.031(3) 0.025(4)
N14 0.145(7) 0.148(7) 0.129(6) 0.030(5) 0.073(5) 0.063(6)
C37 0.081(4) 0.094(4) 0.099(4) 0.015(3) 0.024(3) 0.016(3)
C6 0.099(4) 0.114(5) 0.050(3) -0.009(3) 0.026(3) -0.011(3)
C17 0.090(4) 0.128(5) 0.053(3) -0.003(3) 0.030(3) 0.007(3)
C25 0.080(4) 0.135(6) 0.097(4) 0.020(4) 0.025(3) -0.009(4)
C11 0.070(3) 0.099(4) 0.128(6) -0.002(4) 0.021(3) -0.022(3)
B2 0.071(3) 0.100(5) 0.059(3) -0.002(3) 0.015(2) -0.009(3)
C38 0.085(4) 0.102(5) 0.102(5) 0.012(4) 0.033(3) 0.023(3)
C26 0.074(4) 0.133(6) 0.103(5) 0.035(4) 0.016(3) -0.002(4)
C13 0.096(4) 0.097(4) 0.099(4) 0.007(3) 0.016(4) 0.019(3)
C12 0.084(4) 0.096(5) 0.145(7) -0.004(5) 0.031(4) 0.020(3)
C2 0.093(4) 0.110(5) 0.106(5) -0.017(4) 0.007(4) -0.033(4)
C36 0.097(5) 0.141(7) 0.102(5) -0.004(5) 0.025(4) -0.021(4)
C40 0.099(5) 0.136(6) 0.109(5) 0.005(5) 0.038(4) 0.025(4)
C42 0.112(6) 0.148(8) 0.107(6) 0.004(5) 0.037(5) 0.042(6)
F2 0.098(4) 0.295(10) 0.232(9) 0.017(7) -0.011(5) -0.008(5)
C30 0.092(4) 0.111(5) 0.101(4) 0.010(4) 0.031(4) 0.001(3)
C29 0.089(4) 0.097(5) 0.134(6) 0.006(4) 0.035(4) 0.009(3)
C35 0.098(5) 0.113(5) 0.112(5) 0.012(4) 0.024(4) -0.003(4)
C32 0.102(5) 0.122(6) 0.114(5) 0.021(5) 0.044(4) 0.005(4)
C23 0.086(4) 0.138(7) 0.130(7) 0.042(5) 0.040(5) -0.002(4)
C24 0.094(5) 0.169(8) 0.091(5) 0.042(5) 0.010(4) 0.020(5)
C31 0.115(6) 0.128(6) 0.126(6) 0.008(5) 0.050(5) 0.035(5)
C1 0.108(6) 0.124(6) 0.116(6) -0.038(5) -0.015(5) -0.027(5)
C21 0.094(5) 0.138(6) 0.101(5) -0.007(4) 0.018(4) 0.033(4)
C33 0.123(6) 0.130(6) 0.092(5) 0.003(4) 0.016(4) 0.010(5)
C34 0.114(6) 0.167(9) 0.101(6) 0.024(5) 0.024(5) -0.024(6)
C22 0.102(5) 0.146(7) 0.117(6) 0.014(5) 0.004(4) 0.035(5)
C41 0.178(10) 0.126(7) 0.169(10) 0.021(7) 0.101(9) 0.014(7)
B1 0.100(5) 0.106(6) 0.090(5) 0.004(4) 0.016(4) -0.018(4)
C39 0.168(9) 0.110(6) 0.140(7) 0.001(5) 0.076(7) -0.011(6)

loop_
_atom_type_symbol
_atom_type_description
_atom_type_scat_dispersion_real
_atom_type_scat_dispersion_imag
_atom_type_scat_source
C C 0.0181 0.0091 'International Tables Vol C Tables 4.2.6.8 and 6.1.1.4'
H H 0.0000 0.0000 'International Tables Vol C Tables 4.2.6.8 and 6.1.1.4'
B B 0.0090 0.0039 'International Tables Vol C Tables 4.2.6.8 and 6.1.1.4'
F F 0.0727 0.0534 'International Tables Vol C Tables 4.2.6.8 and 6.1.1.4'
Fe Fe -1.1336 3.1974 'International Tables Vol C Tables 4.2.6.8 and 6.1.1.4'
N N 0.0311 0.0180 'International Tables Vol C Tables 4.2.6.8 and 6.1.1.4'

loop_
_exptl_crystal_face_index_h
_exptl_crystal_face_index_k
_exptl_crystal_face_index_l
_exptl_crystal_face_perp_dist
0 -2 -14 0.0363
4 9 2 0.1608
3 0 -14 0.0853
0 -5 -13 0.0795
5 -8 4 0.1688
0 5 14 0.2293
-5 -8 5 0.1339
0 3 14 0.2236
1 0 14 0.2143
-5 9 -1 0.1778
1 0 -1 0.1324
0 1 0 0.1315
0 -1 0 0.1814
2 0 1 0.1139

loop_
_geom_angle_atom_site_label_1
_geom_angle_atom_site_label_2
_geom_angle_atom_site_label_3
_geom_angle
_geom_angle_site_symmetry_1
_geom_angle_site_symmetry_3
_geom_angle_publ_flag
N4 Fe1 N7 92.4(2) . . ?
N4 Fe1 N9 93.59(19) . . ?
N8 Fe1 N4 99.60(16) . . ?
N8 Fe1 N7 77.00(16) . . ?
N8 Fe1 N9 77.34(17) . . ?
N8 Fe1 N2 106.57(16) . . ?
N3 Fe1 N4 77.08(15) . . ?
N3 Fe1 N8 174.91(19) . . ?
N3 Fe1 N7 99.15(16) . . ?
N3 Fe1 N9 106.57(17) . . ?
N3 Fe1 N2 76.77(16) . . ?
N9 Fe1 N7 154.28(16) . . ?
N2 Fe1 N4 153.82(16) . . ?
N2 Fe1 N7 93.0(2) . . ?
N2 Fe1 N9 92.6(2) . . ?
N5 N4 Fe1 139.2(4) . . ?
N5 N4 C9 105.2(4) . . ?
C9 N4 Fe1 115.4(3) . . ?
C15 N8 Fe1 120.1(3) . . ?
C15 N8 C19 120.5(4) . . ?
C19 N8 Fe1 119.4(3) . . ?
C4 N3 Fe1 119.9(3) . . ?
C4 N3 C8 120.5(4) . . ?
C8 N3 Fe1 119.6(3) . . ?
N6 N7 Fe1 139.1(4) . . ?
C14 N7 Fe1 114.6(3) . . ?
C14 N7 N6 105.9(5) . . ?
N10 N9 Fe1 139.6(4) . . ?
N10 N9 C20 105.6(5) . . ?
C20 N9 Fe1 114.8(4) . . ?
N1 N2 Fe1 138.5(4) . . ?
N1 N2 C3 105.4(5) . . ?
C3 N2 Fe1 115.8(4) . . ?
N4 N5 H5 124.4 . . ?
C11 N5 N4 111.1(5) . . ?
C11 N5 H5 124.4 . . ?
N4 C9 C8 115.5(4) . . ?
N4 C9 C10 109.9(5) . . ?
C10 C9 C8 134.7(5) . . ?
N8 C15 C14 111.8(4) . . ?
N8 C15 C16 121.3(5) . . ?
C16 C15 C14 126.8(5) . . ?
N7 N6 H6 124.6 . . ?
C12 N6 N7 110.8(5) . . ?
C12 N6 H6 124.6 . . ?
N3 C4 C3 111.8(4) . . ?
N3 C4 C5 121.0(5) . . ?
C5 C4 C3 127.1(5) . . ?
N2 N1 H1 124.7 . . ?
C1 N1 N2 110.5(5) . . ?
C1 N1 H1 124.7 . . ?
N3 C8 C9 112.3(4) . . ?
N3 C8 C7 121.1(5) . . ?
C7 C8 C9 126.5(5) . . ?
N9 N10 H10 124.3 . . ?
C22 N10 N9 111.5(6) . . ?
C22 N10 H10 124.3 . . ?
N2 C3 C4 115.5(5) . . ?
N2 C3 C2 110.1(5) . . ?
C2 C3 C4 134.4(6) . . ?
N9 C20 C19 116.3(5) . . ?
N9 C20 C21 110.2(6) . . ?
C21 C20 C19 133.5(6) . . ?
N7 C14 C15 116.2(5) . . ?
N7 C14 C13 109.5(5) . . ?
C13 C14 C15 134.3(5) . . ?
N8 C19 C20 112.2(4) . . ?
N8 C19 C18 120.4(5) . . ?
C18 C19 C20 127.4(5) . . ?
C8 C7 H7 121.0 . . ?
C8 C7 C6 118.0(5) . . ?
C6 C7 H7 121.0 . . ?
C32 N12 C31 117.1(7) . . ?
C15 C16 H16 121.0 . . ?
C17 C16 C15 118.0(6) . . ?
C17 C16 H16 121.0 . . ?
C4 C5 H5A 120.7 . . ?
C6 C5 C4 118.6(5) . . ?
C6 C5 H5A 120.7 . . ?
C34 N13 C33 117.0(7) . . ?
C25 C27 C28 121.4(7) . . ?
C26 C27 C28 122.2(6) . . ?
C26 C27 C25 116.4(6) . . ?
C19 C18 H18 120.5 . . ?
C17 C18 C19 119.0(5) . . ?
C17 C18 H18 120.5 . . ?
C9 C10 H10A 126.8 . . ?
C11 C10 C9 106.5(6) . . ?
C11 C10 H10A 126.8 . . ?
C30 C28 C27 121.1(7) . . ?
C29 C28 C27 122.0(6) . . ?
C29 C28 C30 116.9(7) . . ?
C23 N11 C24 116.8(7) . . ?
C42 N14 C41 117.1(8) . . ?
C36 C37 C38 121.1(7) . . ?
C35 C37 C38 121.3(7) . . ?
C35 C37 C36 117.4(7) . . ?
C7 C6 H6A 119.7 . . ?
C5 C6 C7 120.7(5) . . ?
C5 C6 H6A 119.7 . . ?
C16 C17 H17 119.6 . . ?
C18 C17 C16 120.8(5) . . ?
C18 C17 H17 119.6 . . ?
C27 C25 H25 120.5 . . ?
C23 C25 C27 119.0(8) . . ?
C23 C25 H25 120.5 . . ?
N5 C11 C10 107.3(5) . . ?
N5 C11 H11 126.3 . . ?
C10 C11 H11 126.3 . . ?
F5 B2 F6 111.1(6) . . ?
F5 B2 F8 110.8(6) . . ?
F5 B2 F7 109.1(6) . . ?
F8 B2 F6 108.9(6) . . ?
F8 B2 F7 109.4(6) . . ?
F7 B2 F6 107.4(5) . . ?
C40 C38 C37 120.5(7) . . ?
C39 C38 C37 121.1(8) . . ?
C39 C38 C40 118.3(8) . . ?
C27 C26 H26 120.0 . . ?
C27 C26 C24 120.0(7) . . ?
C24 C26 H26 120.0 . . ?
C14 C13 H13 127.2 . . ?
C12 C13 C14 105.5(7) . . ?
C12 C13 H13 127.2 . . ?
N6 C12 C13 108.2(6) . . ?
N6 C12 H12 125.9 . . ?
C13 C12 H12 125.9 . . ?
C3 C2 H2 127.6 . . ?
C1 C2 C3 104.7(7) . . ?
C1 C2 H2 127.6 . . ?
C37 C36 H36 120.4 . . ?
C34 C36 C37 119.2(8) . . ?
C34 C36 H36 120.4 . . ?
C38 C40 H40 121.3 . . ?
C38 C40 C42 117.4(9) . . ?
C42 C40 H40 121.3 . . ?
N14 C42 C40 124.9(11) . . ?
N14 C42 H42 117.5 . . ?
C40 C42 H42 117.5 . . ?
C28 C30 H30 120.6 . . ?
C32 C30 C28 118.7(8) . . ?
C32 C30 H30 120.6 . . ?
C28 C29 H29 120.0 . . ?
C28 C29 C31 120.0(8) . . ?
C31 C29 H29 120.0 . . ?
C37 C35 H35 120.8 . . ?
C37 C35 C33 118.3(8) . . ?
C33 C35 H35 120.8 . . ?
N12 C32 C30 124.8(8) . . ?
N12 C32 H32 117.6 . . ?
C30 C32 H32 117.6 . . ?
N11 C23 C25 124.8(7) . . ?
N11 C23 H23 117.6 . . ?
C25 C23 H23 117.6 . . ?
N11 C24 C26 123.0(9) . . ?
N11 C24 H24 118.5 . . ?
C26 C24 H24 118.5 . . ?
N12 C31 C29 122.3(9) . . ?
N12 C31 H31 118.9 . . ?
C29 C31 H31 118.9 . . ?
N1 C1 C2 109.2(6) . . ?
N1 C1 H1A 125.4 . . ?
C2 C1 H1A 125.4 . . ?
C20 C21 H21 127.7 . . ?
C22 C21 C20 104.6(7) . . ?
C22 C21 H21 127.7 . . ?
N13 C33 C35 124.3(9) . . ?
N13 C33 H33 117.9 . . ?
C35 C33 H33 117.9 . . ?
N13 C34 C36 123.4(8) . . ?
N13 C34 H34 118.3 . . ?
C36 C34 H34 118.3 . . ?
N10 C22 C21 108.1(7) . . ?
N10 C22 H22 126.0 . . ?
C21 C22 H22 126.0 . . ?
N14 C41 H41 118.8 . . ?
N14 C41 C39 122.4(10) . . ?
C39 C41 H41 118.8 . . ?
F3 B1 F4 111.1(8) . . ?
F1 B1 F3 110.9(8) . . ?
F1 B1 F4 108.5(8) . . ?
F2 B1 F3 110.2(9) . . ?
F2 B1 F4 110.5(8) . . ?
F2 B1 F1 105.4(9) . . ?
C38 C39 C41 120.0(10) . . ?
C38 C39 H39 120.0 . . ?
C41 C39 H39 120.0 . . ?

loop_
_geom_bond_atom_site_label_1
_geom_bond_atom_site_label_2
_geom_bond_distance
_geom_bond_site_symmetry_2
_geom_bond_publ_flag
Fe1 N4 2.073(5) . ?
Fe1 N8 2.012(4) . ?
Fe1 N3 2.012(4) . ?
Fe1 N7 2.093(5) . ?
Fe1 N9 2.082(5) . ?
Fe1 N2 2.066(5) . ?
F6 B2 1.382(7) . ?
F5 B2 1.344(8) . ?
N4 N5 1.351(6) . ?
N4 C9 1.354(6) . ?
N8 C15 1.342(7) . ?
N8 C19 1.347(6) . ?
N3 C4 1.347(6) . ?
N3 C8 1.349(6) . ?
F8 B2 1.345(9) . ?
N7 N6 1.347(7) . ?
N7 C14 1.345(7) . ?
N9 N10 1.335(7) . ?
N9 C20 1.344(7) . ?
N2 N1 1.342(7) . ?
N2 C3 1.347(7) . ?
N5 H5 0.8600 . ?
N5 C11 1.350(9) . ?
F7 B2 1.359(8) . ?
C9 C8 1.449(7) . ?
C9 C10 1.384(8) . ?
C15 C14 1.461(7) . ?
C15 C16 1.385(7) . ?
N6 H6 0.8600 . ?
N6 C12 1.332(10) . ?
C4 C3 1.450(7) . ?
C4 C5 1.382(7) . ?
N1 H1 0.8600 . ?
N1 C1 1.338(11) . ?
C8 C7 1.383(7) . ?
F3 B1 1.348(10) . ?
N10 H10 0.8600 . ?
N10 C22 1.320(11) . ?
C3 C2 1.399(9) . ?
C20 C19 1.454(8) . ?
C20 C21 1.381(10) . ?
C14 C13 1.390(9) . ?
C19 C18 1.386(7) . ?
C7 H7 0.9300 . ?
C7 C6 1.392(9) . ?
F4 B1 1.351(10) . ?
N12 C32 1.308(11) . ?
N12 C31 1.325(12) . ?
C16 H16 0.9300 . ?
C16 C17 1.380(9) . ?
C5 H5A 0.9300 . ?
C5 C6 1.376(9) . ?
N13 C33 1.313(12) . ?
N13 C34 1.307(12) . ?
C27 C28 1.480(9) . ?
C27 C25 1.401(9) . ?
C27 C26 1.371(11) . ?
C18 H18 0.9300 . ?
C18 C17 1.368(9) . ?
C10 H10A 0.9300 . ?
C10 C11 1.355(10) . ?
C28 C30 1.378(10) . ?
C28 C29 1.378(11) . ?
F1 B1 1.346(11) . ?
N11 C23 1.312(12) . ?
N11 C24 1.322(12) . ?
N14 C42 1.294(14) . ?
N14 C41 1.326(15) . ?
C37 C38 1.501(9) . ?
C37 C36 1.385(11) . ?
C37 C35 1.361(11) . ?
C6 H6A 0.9300 . ?
C17 H17 0.9300 . ?
C25 H25 0.9300 . ?
C25 C23 1.365(11) . ?
C11 H11 0.9300 . ?
C38 C40 1.373(12) . ?
C38 C39 1.351(12) . ?
C26 H26 0.9300 . ?
C26 C24 1.390(11) . ?
C13 H13 0.9300 . ?
C13 C12 1.359(11) . ?
C12 H12 0.9300 . ?
C2 H2 0.9300 . ?
C2 C1 1.342(11) . ?
C36 H36 0.9300 . ?
C36 C34 1.379(12) . ?
C40 H40 0.9300 . ?
C40 C42 1.387(12) . ?
C42 H42 0.9300 . ?
F2 B1 1.290(12) . ?
C30 H30 0.9300 . ?
C30 C32 1.372(10) . ?
C29 H29 0.9300 . ?
C29 C31 1.386(11) . ?
C35 H35 0.9300 . ?
C35 C33 1.391(11) . ?
C32 H32 0.9300 . ?
C23 H23 0.9300 . ?
C24 H24 0.9300 . ?
C31 H31 0.9300 . ?
C1 H1A 0.9300 . ?
C21 H21 0.9300 . ?
C21 C22 1.375(12) . ?
C33 H33 0.9300 . ?
C34 H34 0.9300 . ?
C22 H22 0.9300 . ?
C41 H41 0.9300 . ?
C41 C39 1.378(13) . ?
C39 H39 0.9300 . ?

loop_
_geom_torsion_atom_site_label_1
_geom_torsion_atom_site_label_2
_geom_torsion_atom_site_label_3
_geom_torsion_atom_site_label_4
_geom_torsion
_geom_torsion_site_symmetry_1
_geom_torsion_site_symmetry_2
_geom_torsion_site_symmetry_3
_geom_torsion_site_symmetry_4
_geom_torsion_publ_flag
Fe1 N4 N5 C11 -175.9(5) . . . . ?
Fe1 N4 C9 C8 -3.9(6) . . . . ?
Fe1 N4 C9 C10 177.0(4) . . . . ?
Fe1 N8 C15 C14 0.0(6) . . . . ?
Fe1 N8 C15 C16 179.6(5) . . . . ?
Fe1 N8 C19 C20 0.6(6) . . . . ?
Fe1 N8 C19 C18 -179.0(4) . . . . ?
Fe1 N3 C4 C3 1.9(6) . . . . ?
Fe1 N3 C4 C5 -178.8(4) . . . . ?
Fe1 N3 C8 C9 -0.9(6) . . . . ?
Fe1 N3 C8 C7 -179.5(4) . . . . ?
Fe1 N7 N6 C12 -171.7(5) . . . . ?
Fe1 N7 C14 C15 -6.3(6) . . . . ?
Fe1 N7 C14 C13 172.7(4) . . . . ?
Fe1 N9 N10 C22 179.3(6) . . . . ?
Fe1 N9 C20 C19 0.4(7) . . . . ?
Fe1 N9 C20 C21 -179.3(5) . . . . ?
Fe1 N2 N1 C1 173.3(6) . . . . ?
Fe1 N2 C3 C4 3.6(7) . . . . ?
Fe1 N2 C3 C2 -175.7(5) . . . . ?
N4 N5 C11 C10 0.7(8) . . . . ?
N4 C9 C8 N3 3.1(7) . . . . ?
N4 C9 C8 C7 -178.4(6) . . . . ?
N4 C9 C10 C11 -0.2(7) . . . . ?
N8 C15 C14 N7 4.2(7) . . . . ?
N8 C15 C14 C13 -174.5(7) . . . . ?
N8 C15 C16 C17 -0.3(10) . . . . ?
N8 C19 C18 C17 -0.8(9) . . . . ?
N3 C4 C3 N2 -3.5(7) . . . . ?
N3 C4 C3 C2 175.6(7) . . . . ?
N3 C4 C5 C6 -1.1(9) . . . . ?
N3 C8 C7 C6 -2.3(9) . . . . ?
N7 N6 C12 C13 1.2(9) . . . . ?
N7 C14 C13 C12 2.1(8) . . . . ?
N9 N10 C22 C21 0.2(11) . . . . ?
N9 C20 C19 N8 -0.6(7) . . . . ?
N9 C20 C19 C18 179.0(6) . . . . ?
N9 C20 C21 C22 -0.3(9) . . . . ?
N2 N1 C1 C2 1.6(10) . . . . ?
N2 C3 C2 C1 0.8(9) . . . . ?
N5 N4 C9 C8 179.7(5) . . . . ?
N5 N4 C9 C10 0.7(6) . . . . ?
C9 N4 N5 C11 -0.9(7) . . . . ?
C9 C8 C7 C6 179.3(6) . . . . ?
C9 C10 C11 N5 -0.3(8) . . . . ?
C15 N8 C19 C20 -179.0(5) . . . . ?
C15 N8 C19 C18 1.4(8) . . . . ?
C15 C14 C13 C12 -179.2(7) . . . . ?
C15 C16 C17 C18 0.9(11) . . . . ?
N6 N7 C14 C15 179.6(5) . . . . ?
N6 N7 C14 C13 -1.4(7) . . . . ?
C4 N3 C8 C9 179.5(5) . . . . ?
C4 N3 C8 C7 1.0(8) . . . . ?
C4 C3 C2 C1 -178.4(7) . . . . ?
C4 C5 C6 C7 -0.3(10) . . . . ?
N1 N2 C3 C4 179.5(5) . . . . ?
N1 N2 C3 C2 0.2(7) . . . . ?
C8 N3 C4 C3 -178.6(5) . . . . ?
C8 N3 C4 C5 0.8(8) . . . . ?
C8 C9 C10 C11 -179.0(6) . . . . ?
C8 C7 C6 C5 2.0(10) . . . . ?
N10 N9 C20 C19 -179.8(5) . . . . ?
N10 N9 C20 C21 0.5(8) . . . . ?
C3 N2 N1 C1 -1.0(8) . . . . ?
C3 C4 C5 C6 178.2(6) . . . . ?
C3 C2 C1 N1 -1.4(10) . . . . ?
C20 N9 N10 C22 -0.4(9) . . . . ?
C20 C19 C18 C17 179.6(6) . . . . ?
C20 C21 C22 N10 0.1(11) . . . . ?
C14 N7 N6 C12 0.1(7) . . . . ?
C14 C15 C16 C17 179.2(6) . . . . ?
C14 C13 C12 N6 -2.0(9) . . . . ?
C19 N8 C15 C14 179.6(5) . . . . ?
C19 N8 C15 C16 -0.8(8) . . . . ?
C19 C20 C21 C22 -180.0(8) . . . . ?
C19 C18 C17 C16 -0.3(10) . . . . ?
C16 C15 C14 N7 -175.4(6) . . . . ?
C16 C15 C14 C13 5.9(11) . . . . ?
C5 C4 C3 N2 177.1(6) . . . . ?
C5 C4 C3 C2 -3.7(12) . . . . ?
C27 C28 C30 C32 -178.0(6) . . . . ?
C27 C28 C29 C31 177.5(7) . . . . ?
C27 C25 C23 N11 0.3(13) . . . . ?
C27 C26 C24 N11 -0.4(13) . . . . ?
C10 C9 C8 N3 -178.1(6) . . . . ?
C10 C9 C8 C7 0.4(10) . . . . ?
C28 C27 C25 C23 -177.6(7) . . . . ?
C28 C27 C26 C24 177.7(6) . . . . ?
C28 C30 C32 N12 0.1(13) . . . . ?
C28 C29 C31 N12 1.1(13) . . . . ?
N14 C41 C39 C38 -2.2(18) . . . . ?
C37 C38 C40 C42 -176.9(7) . . . . ?
C37 C38 C39 C41 178.4(9) . . . . ?
C37 C36 C34 N13 3.8(16) . . . . ?
C37 C35 C33 N13 -0.7(13) . . . . ?
C25 C27 C28 C30 -150.9(7) . . . . ?
C25 C27 C28 C29 27.3(9) . . . . ?
C25 C27 C26 C24 -1.5(11) . . . . ?
C38 C37 C36 C34 176.8(8) . . . . ?
C38 C37 C35 C33 -178.3(7) . . . . ?
C38 C40 C42 N14 -1.0(13) . . . . ?
C26 C27 C28 C30 29.9(9) . . . . ?
C26 C27 C28 C29 -151.9(7) . . . . ?
C26 C27 C25 C23 1.6(11) . . . . ?
C36 C37 C38 C40 -22.7(10) . . . . ?
C36 C37 C38 C39 159.5(9) . . . . ?
C36 C37 C35 C33 5.6(11) . . . . ?
C40 C38 C39 C41 0.6(14) . . . . ?
C42 N14 C41 C39 2.1(16) . . . . ?
C30 C28 C29 C31 -4.2(11) . . . . ?
C29 C28 C30 C32 3.7(10) . . . . ?
C35 C37 C38 C40 161.3(7) . . . . ?
C35 C37 C38 C39 -16.5(11) . . . . ?
C35 C37 C36 C34 -7.1(13) . . . . ?
C32 N12 C31 C29 2.6(13) . . . . ?
C23 N11 C24 C26 2.3(13) . . . . ?
C24 N11 C23 C25 -2.2(14) . . . . ?
C31 N12 C32 C30 -3.2(13) . . . . ?
C21 C20 C19 N8 179.0(8) . . . . ?
C21 C20 C19 C18 -1.4(12) . . . . ?
C33 N13 C34 C36 1.2(15) . . . . ?
C34 N13 C33 C35 -2.8(13) . . . . ?
C41 N14 C42 C40 -0.5(15) . . . . ?
C39 C38 C40 C42 0.9(12) . . . . ?

loop_
_exptl_oxdiff_crystal_face_indexfrac_h
_exptl_oxdiff_crystal_face_indexfrac_k
_exptl_oxdiff_crystal_face_indexfrac_l
_exptl_oxdiff_crystal_face_x
_exptl_oxdiff_crystal_face_y
_exptl_oxdiff_crystal_face_z
-0.4127 -1.8859 -14.4885 -0.2502 0.0587 0.9664
4.1331 9.2638 2.3187 -0.2145 -0.8980 -0.3841
2.6438 -0.4434 -14.1610 -0.0917 -0.3890 0.9166
0.0623 -5.3179 -13.3465 0.0363 0.1455 0.9887
4.5401 -7.8793 4.2640 0.9717 -0.2326 -0.0415
-0.2590 4.9671 13.5736 -0.0241 -0.1048 -0.9942
-4.8514 -7.9274 4.5646 0.2319 0.9686 -0.0900
-0.3582 3.3220 14.2951 0.0913 -0.0206 -0.9956
1.2286 0.2844 14.2510 0.4133 -0.0978 -0.9053
-4.6433 8.6783 -1.0124 -0.9555 0.2289 -0.1863
1.0008 0.0020 -0.9937 0.0565 -0.1326 0.0661
0.0007 1.0001 -0.0030 -0.0647 -0.0414 -0.0269
-0.0007 -1.0001 0.0030 0.0647 0.0414 0.0269
1.9996 0.0001 1.0094 0.1833 -0.2500 -0.0573
